data_1565500
loop_
_publ_author_name
'Yang, Zihui'
'Sun, Yue'
'Liu, Qingsong'
'Li, Aliang'
'Wang, Wenyan'
'Gu, Wen'

_publ_section_title
;
 Design, Synthesis, and Antifungal Activity of Novel
 Thiophene/Furan-1,3,4-Oxadiazole Carboxamides as Potent Succinate
 Dehydrogenase Inhibitors.
;
_journal_issue 45
_journal_name_full 'Journal of agricultural and food chemistry'
_journal_page_first 13373
_journal_page_last 13385
_journal_paper_doi 10.1021/acs.jafc.1c03857
_journal_volume 69
_journal_year 2021
_chemical_formula_sum 'C15 H10 F3 N3 O2 S'
_chemical_formula_weight 353.32
_space_group_crystal_system triclinic
_space_group_IT_number 2
_space_group_name_Hall '-P 1'
_space_group_name_H-M_alt 'P -1'
_atom_sites_solution_hydrogens geom
_audit_creation_method SHELXL-2014/7
_audit_update_record
;
2021-02-06 # Formatted by publCIF

;
_cell_angle_alpha 105.521(2)
_cell_angle_beta 92.920(2)
_cell_angle_gamma 102.470(2)
_cell_formula_units_Z 2
_cell_length_a 5.60030(10)
_cell_length_b 10.1540(3)
_cell_length_c 13.8448(3)
_cell_measurement_reflns_used 11399
_cell_measurement_temperature 293(2)
_cell_measurement_theta_max 74.3101
_cell_measurement_theta_min 3.3400
_cell_volume 735.72(3)
_computing_structure_refinement 'SHELXL-2014/7 (Sheldrick, 2014)'
_diffrn_ambient_temperature 293(2)
_diffrn_detector_area_resol_mean 10.0000
_diffrn_measured_fraction_theta_full 0.997
_diffrn_measured_fraction_theta_max 0.957
_diffrn_measurement_device_type 'XtaLAB Synergy, Dualflex, HyPix'
_diffrn_measurement_method '\w scans'
_diffrn_radiation_type CuK\a
_diffrn_radiation_wavelength 1.54178
_diffrn_reflns_av_R_equivalents 0.0465
_diffrn_reflns_av_unetI/netI 0.0235
_diffrn_reflns_Laue_measured_fraction_full 0.997
_diffrn_reflns_Laue_measured_fraction_max 0.957
_diffrn_reflns_limit_h_max 6
_diffrn_reflns_limit_h_min -6
_diffrn_reflns_limit_k_max 12
_diffrn_reflns_limit_k_min -12
_diffrn_reflns_limit_l_max 16
_diffrn_reflns_limit_l_min -17
_diffrn_reflns_number 16027
_diffrn_reflns_point_group_measured_fraction_full 0.997
_diffrn_reflns_point_group_measured_fraction_max 0.957
_diffrn_reflns_theta_full 67.679
_diffrn_reflns_theta_max 74.226
_diffrn_reflns_theta_min 3.335
_exptl_absorpt_coefficient_mu 2.432
_exptl_absorpt_correction_T_max 1.0000
_exptl_absorpt_correction_T_min 0.31102
_exptl_absorpt_correction_type multi-scan
_exptl_crystal_colour colourless
_exptl_crystal_density_diffrn 1.595
_exptl_crystal_description block
_exptl_crystal_F_000 360
_exptl_crystal_size_max 0.200
_exptl_crystal_size_mid 0.100
_exptl_crystal_size_min 0.100
_refine_diff_density_max 1.206
_refine_diff_density_min -0.694
_refine_diff_density_rms 0.083
_refine_ls_extinction_coef 0.0128(16)
_refine_ls_extinction_expression Fc^*^=kFc[1+0.001xFc^2^\l^3^/sin(2\q)]^-1/4^
_refine_ls_extinction_method 'SHELXL-2014/7 (Sheldrick 2014'
_refine_ls_goodness_of_fit_ref 1.010
_refine_ls_hydrogen_treatment constr
_refine_ls_matrix_type full
_refine_ls_number_parameters 218
_refine_ls_number_reflns 2850
_refine_ls_number_restraints 2
_refine_ls_restrained_S_all 1.030
_refine_ls_R_factor_all 0.0549
_refine_ls_R_factor_gt 0.0543
_refine_ls_shift/su_max 0.000
_refine_ls_shift/su_mean 0.000
_refine_ls_structure_factor_coef Fsqd
_refine_ls_weighting_details 'w=1/[\s^2^(Fo^2^)+(0.1000P)^2^+1.1000P] where P=(Fo^2^+2Fc^2^)/3'
_refine_ls_weighting_scheme calc
_refine_ls_wR_factor_gt 0.1589
_refine_ls_wR_factor_ref 0.1596
_reflns_Friedel_coverage 0.000
_reflns_number_gt 2767
_reflns_number_total 2850
_reflns_threshold_expression 'I > 2\s(I)'
_cod_data_source_file jf1c03857_si_002.cif
_cod_data_source_block X
_cod_database_code 1565500
_shelx_shelxl_version_number 2014/7
_shelx_space_group_comment
;
The symmetry employed for this shelxl refinement is uniquely defined
by the following loop, which should always be used as a source of
symmetry information in preference to the above space-group names.
They are only intended as comments.
;
_shelx_estimated_absorpt_t_min 0.642
_shelx_estimated_absorpt_t_max 0.793
_publcif_funding_html
;
;

loop_
_space_group_symop_operation_xyz
'x, y, z'
'-x, -y, -z'

loop_
_atom_site_label
_atom_site_type_symbol
_atom_site_fract_x
_atom_site_fract_y
_atom_site_fract_z
_atom_site_U_iso_or_equiv
_atom_site_adp_type
_atom_site_occupancy
_atom_site_site_symmetry_order
_atom_site_calc_flag
_atom_site_refinement_flags_posn
_atom_site_refinement_flags_adp
_atom_site_refinement_flags_occupancy
_atom_site_disorder_assembly
_atom_site_disorder_group
S S 0.28220(12) 0.83368(7) 0.22808(5) 0.0291(2) Uani 1 1 d . . . . .
O1 O -0.0256(3) 1.14957(16) 0.34543(12) 0.0183(4) Uani 1 1 d . . . . .
F1 F -0.0883(4) 1.80988(19) 0.96860(14) 0.0493(5) Uani 1 1 d . . . . .
N1 N -0.0975(4) 0.9361(2) 0.36638(15) 0.0209(4) Uani 1 1 d . . . . .
C1 C 0.5021(5) 0.8846(3) 0.15649(19) 0.0266(6) Uani 1 1 d . . . . .
H1A H 0.5960 0.8259 0.1224 0.032 Uiso 1 1 calc R U . . .
O2 O -0.2635(3) 1.36066(17) 0.41921(13) 0.0224(4) Uani 1 1 d . . . . .
N2 N -0.2557(4) 1.0101(2) 0.42035(15) 0.0191(4) Uani 1 1 d . . . . .
F2 F -0.1410(4) 1.6322(2) 1.02559(12) 0.0483(5) Uani 1 1 d . . . . .
C2 C 0.5268(5) 1.0201(3) 0.1542(2) 0.0281(6) Uani 1 1 d . U . . .
H2B H 0.6419 1.0614 0.1184 0.034 Uiso 1 1 calc R U . . .
F3 F 0.1773(3) 1.6872(2) 0.95081(13) 0.0441(5) Uani 1 1 d . . . . .
N3 N -0.4860(4) 1.2299(2) 0.50996(15) 0.0182(4) Uani 1 1 d . . . . .
H3A H -0.5205 1.1489 0.5211 0.022 Uiso 1 1 calc R U . . .
C3 C 0.3658(4) 1.0955(3) 0.20997(17) 0.0206(5) Uani 1 1 d . U . . .
H3B H 0.3558 1.1873 0.2150 0.025 Uiso 1 1 calc R U . . .
C4 C 0.2187(4) 0.9962(2) 0.25787(17) 0.0206(5) Uani 1 1 d . U . . .
C5 C 0.0324(4) 1.0223(2) 0.32359(17) 0.0177(5) Uani 1 1 d . . . . .
C6 C -0.2076(4) 1.1327(2) 0.40528(17) 0.0166(5) Uani 1 1 d . . . . .
C7 C -0.3226(4) 1.2532(2) 0.44562(17) 0.0179(5) Uani 1 1 d . . . . .
C8 C -0.6078(4) 1.3382(2) 0.56198(17) 0.0182(5) Uani 1 1 d . . . . .
H8A H -0.7721 1.2936 0.5724 0.022 Uiso 1 1 calc R U . . .
H8B H -0.6237 1.3990 0.5198 0.022 Uiso 1 1 calc R U . . .
C9 C -0.4661(4) 1.4261(2) 0.66280(17) 0.0177(5) Uani 1 1 d . . . . .
C10 C -0.5745(4) 1.4310(2) 0.75181(18) 0.0211(5) Uani 1 1 d . . . . .
H10A H -0.7353 1.3801 0.7491 0.025 Uiso 1 1 calc R U . . .
C11 C -0.4446(5) 1.5108(3) 0.84430(19) 0.0230(5) Uani 1 1 d . . . . .
H11A H -0.5183 1.5138 0.9033 0.028 Uiso 1 1 calc R U . . .
C12 C -0.2032(4) 1.5865(2) 0.84851(18) 0.0206(5) Uani 1 1 d . . . . .
C13 C -0.0929(4) 1.5826(2) 0.75997(18) 0.0203(5) Uani 1 1 d . . . . .
H13A H 0.0682 1.6332 0.7627 0.024 Uiso 1 1 calc R U . . .
C14 C -0.2243(4) 1.5031(2) 0.66836(18) 0.0193(5) Uani 1 1 d . . . . .
H14A H -0.1507 1.5006 0.6094 0.023 Uiso 1 1 calc R U . . .
C15 C -0.0644(5) 1.6770(3) 0.94738(19) 0.0248(5) Uani 1 1 d . . . . .

loop_
_atom_site_aniso_label
_atom_site_aniso_U_11
_atom_site_aniso_U_22
_atom_site_aniso_U_33
_atom_site_aniso_U_23
_atom_site_aniso_U_13
_atom_site_aniso_U_12
S 0.0280(4) 0.0248(4) 0.0322(4) 0.0026(3) 0.0042(3) 0.0082(3)
O1 0.0187(8) 0.0137(8) 0.0226(8) 0.0059(6) 0.0030(6) 0.0030(6)
F1 0.0716(14) 0.0271(9) 0.0400(10) -0.0070(7) -0.0095(9) 0.0166(9)
N1 0.0209(10) 0.0161(10) 0.0255(10) 0.0058(8) 0.0033(8) 0.0042(8)
C1 0.0220(12) 0.0293(13) 0.0246(12) -0.0007(10) 0.0043(9) 0.0080(10)
O2 0.0265(9) 0.0147(8) 0.0285(9) 0.0102(7) 0.0088(7) 0.0040(7)
N2 0.0209(10) 0.0139(9) 0.0231(10) 0.0061(7) 0.0037(7) 0.0043(7)
F2 0.0552(12) 0.0558(12) 0.0225(8) 0.0127(8) 0.0023(8) -0.0120(9)
C2 0.0211(12) 0.0358(15) 0.0283(13) 0.0089(11) 0.0068(9) 0.0078(10)
F3 0.0266(9) 0.0618(12) 0.0306(9) -0.0071(8) -0.0007(7) 0.0090(8)
N3 0.0214(10) 0.0112(9) 0.0229(10) 0.0065(7) 0.0051(7) 0.0027(7)
C3 0.0076(10) 0.0221(12) 0.0235(11) -0.0060(8) -0.0038(8) 0.0021(8)
C4 0.0194(11) 0.0194(11) 0.0210(11) 0.0022(9) -0.0021(8) 0.0059(9)
C5 0.0183(11) 0.0134(10) 0.0198(11) 0.0038(8) -0.0022(8) 0.0027(8)
C6 0.0146(11) 0.0155(11) 0.0183(10) 0.0051(8) 0.0011(8) 0.0008(8)
C7 0.0183(11) 0.0136(10) 0.0203(11) 0.0043(8) 0.0000(8) 0.0015(8)
C8 0.0187(11) 0.0130(10) 0.0241(11) 0.0071(9) 0.0039(9) 0.0041(8)
C9 0.0207(11) 0.0112(10) 0.0237(11) 0.0076(8) 0.0043(9) 0.0056(8)
C10 0.0180(11) 0.0187(11) 0.0288(12) 0.0084(9) 0.0079(9) 0.0056(9)
C11 0.0255(13) 0.0229(12) 0.0238(12) 0.0084(10) 0.0098(9) 0.0088(10)
C12 0.0236(12) 0.0170(11) 0.0229(12) 0.0057(9) 0.0057(9) 0.0076(9)
C13 0.0196(11) 0.0175(11) 0.0248(12) 0.0079(9) 0.0055(9) 0.0038(9)
C14 0.0225(12) 0.0157(11) 0.0214(11) 0.0074(9) 0.0073(9) 0.0042(9)
C15 0.0270(13) 0.0234(12) 0.0239(12) 0.0056(10) 0.0077(10) 0.0063(10)

loop_
_atom_type_symbol
_atom_type_description
_atom_type_scat_dispersion_real
_atom_type_scat_dispersion_imag
_atom_type_scat_source
C C 0.0181 0.0091 'International Tables Vol C Tables 4.2.6.8 and 6.1.1.4'
H H 0.0000 0.0000 'International Tables Vol C Tables 4.2.6.8 and 6.1.1.4'
N N 0.0311 0.0180 'International Tables Vol C Tables 4.2.6.8 and 6.1.1.4'
O O 0.0492 0.0322 'International Tables Vol C Tables 4.2.6.8 and 6.1.1.4'
F F 0.0727 0.0534 'International Tables Vol C Tables 4.2.6.8 and 6.1.1.4'
S S 0.3331 0.5567 'International Tables Vol C Tables 4.2.6.8 and 6.1.1.4'

loop_
_geom_angle_atom_site_label_1
_geom_angle_atom_site_label_2
_geom_angle_atom_site_label_3
_geom_angle
_geom_angle_site_symmetry_1
_geom_angle_site_symmetry_3
_geom_angle_publ_flag
C1 S C4 91.11(13) . . ?
C6 O1 C5 102.16(17) . . ?
C5 N1 N2 105.61(19) . . ?
C2 C1 S 113.1(2) . . ?
C2 C1 H1A 123.4 . . ?
S C1 H1A 123.4 . . ?
C6 N2 N1 106.33(19) . . ?
C1 C2 C3 116.3(2) . . ?
C1 C2 H2B 121.8 . . ?
C3 C2 H2B 121.8 . . ?
C7 N3 C8 121.93(19) . . ?
C7 N3 H3A 119.0 . . ?
C8 N3 H3A 119.0 . . ?
C2 C3 C4 105.3(2) . . ?
C2 C3 H3B 127.3 . . ?
C4 C3 H3B 127.3 . . ?
C5 C4 C3 127.2(2) . . ?
C5 C4 S 118.70(19) . . ?
C3 C4 S 114.09(18) . . ?
N1 C5 O1 112.9(2) . . ?
N1 C5 C4 127.7(2) . . ?
O1 C5 C4 119.4(2) . . ?
N2 C6 O1 113.0(2) . . ?
N2 C6 C7 128.6(2) . . ?
O1 C6 C7 118.39(19) . . ?
O2 C7 N3 126.2(2) . . ?
O2 C7 C6 120.0(2) . . ?
N3 C7 C6 113.74(19) . . ?
N3 C8 C9 111.87(19) . . ?
N3 C8 H8A 109.2 . . ?
C9 C8 H8A 109.2 . . ?
N3 C8 H8B 109.2 . . ?
C9 C8 H8B 109.2 . . ?
H8A C8 H8B 107.9 . . ?
C10 C9 C14 118.9(2) . . ?
C10 C9 C8 120.5(2) . . ?
C14 C9 C8 120.6(2) . . ?
C11 C10 C9 120.6(2) . . ?
C11 C10 H10A 119.7 . . ?
C9 C10 H10A 119.7 . . ?
C10 C11 C12 119.7(2) . . ?
C10 C11 H11A 120.1 . . ?
C12 C11 H11A 120.1 . . ?
C11 C12 C13 120.2(2) . . ?
C11 C12 C15 120.2(2) . . ?
C13 C12 C15 119.6(2) . . ?
C14 C13 C12 119.6(2) . . ?
C14 C13 H13A 120.2 . . ?
C12 C13 H13A 120.2 . . ?
C13 C14 C9 121.0(2) . . ?
C13 C14 H14A 119.5 . . ?
C9 C14 H14A 119.5 . . ?
F3 C15 F2 107.3(2) . . ?
F3 C15 F1 105.1(2) . . ?
F2 C15 F1 105.1(2) . . ?
F3 C15 C12 113.1(2) . . ?
F2 C15 C12 113.0(2) . . ?
F1 C15 C12 112.6(2) . . ?

loop_
_geom_bond_atom_site_label_1
_geom_bond_atom_site_label_2
_geom_bond_distance
_geom_bond_site_symmetry_2
_geom_bond_publ_flag
S C1 1.700(3) . ?
S C4 1.710(2) . ?
O1 C6 1.357(3) . ?
O1 C5 1.360(3) . ?
F1 C15 1.340(3) . ?
N1 C5 1.301(3) . ?
N1 N2 1.401(3) . ?
C1 C2 1.362(4) . ?
C1 H1A 0.9300 . ?
O2 C7 1.226(3) . ?
N2 C6 1.290(3) . ?
F2 C15 1.338(3) . ?
C2 C3 1.431(3) . ?
C2 H2B 0.9300 . ?
F3 C15 1.333(3) . ?
N3 C7 1.338(3) . ?
N3 C8 1.464(3) . ?
N3 H3A 0.8600 . ?
C3 C4 1.480(4) . ?
C3 H3B 0.9300 . ?
C4 C5 1.440(3) . ?
C6 C7 1.495(3) . ?
C8 C9 1.513(3) . ?
C8 H8A 0.9700 . ?
C8 H8B 0.9700 . ?
C9 C10 1.395(3) . ?
C9 C14 1.397(3) . ?
C10 C11 1.386(4) . ?
C10 H10A 0.9300 . ?
C11 C12 1.393(4) . ?
C11 H11A 0.9300 . ?
C12 C13 1.396(3) . ?
C12 C15 1.494(3) . ?
C13 C14 1.379(3) . ?
C13 H13A 0.9300 . ?
C14 H14A 0.9300 . ?

loop_
_geom_torsion_atom_site_label_1
_geom_torsion_atom_site_label_2
_geom_torsion_atom_site_label_3
_geom_torsion_atom_site_label_4
_geom_torsion
_geom_torsion_site_symmetry_1
_geom_torsion_site_symmetry_2
_geom_torsion_site_symmetry_3
_geom_torsion_site_symmetry_4
_geom_torsion_publ_flag
C4 S C1 C2 -0.4(2) . . . . ?
C5 N1 N2 C6 0.1(2) . . . . ?
S C1 C2 C3 -0.7(3) . . . . ?
C1 C2 C3 C4 1.6(3) . . . . ?
C2 C3 C4 C5 178.9(2) . . . . ?
C2 C3 C4 S -1.9(2) . . . . ?
C1 S C4 C5 -179.32(19) . . . . ?
C1 S C4 C3 1.40(19) . . . . ?
N2 N1 C5 O1 0.4(2) . . . . ?
N2 N1 C5 C4 -178.6(2) . . . . ?
C6 O1 C5 N1 -0.8(2) . . . . ?
C6 O1 C5 C4 178.4(2) . . . . ?
C3 C4 C5 N1 -179.7(2) . . . . ?
S C4 C5 N1 1.1(3) . . . . ?
C3 C4 C5 O1 1.2(3) . . . . ?
S C4 C5 O1 -177.94(15) . . . . ?
N1 N2 C6 O1 -0.6(2) . . . . ?
N1 N2 C6 C7 -179.8(2) . . . . ?
C5 O1 C6 N2 0.8(2) . . . . ?
C5 O1 C6 C7 -179.91(19) . . . . ?
C8 N3 C7 O2 -3.3(4) . . . . ?
C8 N3 C7 C6 176.44(19) . . . . ?
N2 C6 C7 O2 -176.1(2) . . . . ?
O1 C6 C7 O2 4.8(3) . . . . ?
N2 C6 C7 N3 4.1(3) . . . . ?
O1 C6 C7 N3 -175.04(18) . . . . ?
C7 N3 C8 C9 -91.0(2) . . . . ?
N3 C8 C9 C10 -119.9(2) . . . . ?
N3 C8 C9 C14 59.7(3) . . . . ?
C14 C9 C10 C11 0.1(3) . . . . ?
C8 C9 C10 C11 179.6(2) . . . . ?
C9 C10 C11 C12 -0.3(4) . . . . ?
C10 C11 C12 C13 0.3(4) . . . . ?
C10 C11 C12 C15 177.8(2) . . . . ?
C11 C12 C13 C14 -0.1(4) . . . . ?
C15 C12 C13 C14 -177.6(2) . . . . ?
C12 C13 C14 C9 -0.1(3) . . . . ?
C10 C9 C14 C13 0.2(3) . . . . ?
C8 C9 C14 C13 -179.4(2) . . . . ?
C11 C12 C15 F3 149.5(2) . . . . ?
C13 C12 C15 F3 -32.9(3) . . . . ?
C11 C12 C15 F2 27.4(3) . . . . ?
C13 C12 C15 F2 -155.1(2) . . . . ?
C11 C12 C15 F1 -91.5(3) . . . . ?
C13 C12 C15 F1 86.0(3) . . . . ?

loop_
_publcif_info_cif.paper_type
?
